data_7058204
loop_
_publ_author_name
'Liu, Lixin'
'Zou, Dongyu'
'Zhang, Yunan'
'Zhang, Dajun'
'Zhang, Yu'
'Zhang, Qiang'
'Wang, Jian'
'Zeng, Shaoyu'
'Wang, Conggang'

_publ_section_title
;
 Assembly of three pharmaceutical salts/cocrystals of tetrahydroberberine
 with sulfophenyl acids: improving the properties by formation of
 charge-assisted hydrogen bonds
;
_journal_issue 12
_journal_name_full 'New Journal of Chemistry'
_journal_page_first 4886
_journal_paper_doi 10.1039/C9NJ00131J
_journal_volume 43
_journal_year 2019
_chemical_formula_moiety 'C7 H7 O3 S, C20 H22 N O4, 1(C H4 O)'
_chemical_formula_sum 'C28 H33 N O8 S'
_chemical_formula_weight 543.61
_space_group_crystal_system triclinic
_space_group_IT_number 2
_space_group_name_Hall '-P 1'
_space_group_name_H-M_alt 'P -1'
_symmetry_space_group_name_Hall '-P 1'
_symmetry_space_group_name_H-M 'P -1'
_atom_sites_solution_hydrogens mixed
_audit_creation_date 2018-11-07
_audit_creation_method
;
Olex2 1.2-beta
(compiled 2016.07.08 svn.r3312 for OlexSys, GUI svn.r5203)
;
_audit_update_record
;
2018-12-05 deposited with the CCDC.    2019-02-19 downloaded from the CCDC.
;
_cell_angle_alpha 68.593(7)
_cell_angle_beta 83.020(6)
_cell_angle_gamma 74.648(7)
_cell_formula_units_Z 2
_cell_length_a 8.2161(5)
_cell_length_b 11.8768(11)
_cell_length_c 15.3082(11)
_cell_measurement_reflns_used 6458
_cell_measurement_temperature 298(2)
_cell_measurement_theta_max 27.65
_cell_measurement_theta_min 2.06
_cell_volume 1340.59(19)
_computing_molecular_graphics 'Olex2 (Dolomanov et al., 2009)'
_computing_publication_material 'Olex2 (Dolomanov et al., 2009)'
_computing_structure_refinement 'ShelXL (Sheldrick, 2015)'
_diffrn_ambient_temperature 298.15
_diffrn_measured_fraction_theta_full 0.994
_diffrn_measured_fraction_theta_max 0.833
_diffrn_measurement_device_type 'CCD area detector'
_diffrn_measurement_method 'phi and omega scans'
_diffrn_radiation_type MoK\a
_diffrn_radiation_wavelength 0.71073
_diffrn_reflns_av_R_equivalents 0.0291
_diffrn_reflns_av_unetI/netI 0.0558
_diffrn_reflns_Laue_measured_fraction_full 0.994
_diffrn_reflns_Laue_measured_fraction_max 0.833
_diffrn_reflns_limit_h_max 11
_diffrn_reflns_limit_h_min -10
_diffrn_reflns_limit_k_max 15
_diffrn_reflns_limit_k_min -16
_diffrn_reflns_limit_l_max 20
_diffrn_reflns_limit_l_min -19
_diffrn_reflns_number 11366
_diffrn_reflns_point_group_measured_fraction_full 0.994
_diffrn_reflns_point_group_measured_fraction_max 0.833
_diffrn_reflns_theta_full 25.242
_diffrn_reflns_theta_max 29.264
_diffrn_reflns_theta_min 3.468
_exptl_absorpt_coefficient_mu 0.172
_exptl_absorpt_correction_T_max 1.00000
_exptl_absorpt_correction_T_min 0.48219
_exptl_absorpt_correction_type multi-scan
_exptl_crystal_density_diffrn 1.347
_exptl_crystal_description block
_exptl_crystal_F_000 576
_exptl_crystal_size_max 0.43
_exptl_crystal_size_mid 0.27
_exptl_crystal_size_min 0.25
_refine_diff_density_max 0.488
_refine_diff_density_min -0.450
_refine_diff_density_rms 0.054
_refine_ls_extinction_method none
_refine_ls_goodness_of_fit_ref 1.039
_refine_ls_hydrogen_treatment constr
_refine_ls_matrix_type full
_refine_ls_number_parameters 364
_refine_ls_number_reflns 6102
_refine_ls_number_restraints 99
_refine_ls_restrained_S_all 1.102
_refine_ls_R_factor_all 0.0957
_refine_ls_R_factor_gt 0.0601
_refine_ls_shift/su_max 0.000
_refine_ls_shift/su_mean 0.000
_refine_ls_structure_factor_coef Fsqd
_refine_ls_weighting_details 'w=1/[\s^2^(Fo^2^)+(0.0839P)^2^+0.2444P] where P=(Fo^2^+2Fc^2^)/3'
_refine_ls_weighting_scheme calc
_refine_ls_wR_factor_gt 0.1527
_refine_ls_wR_factor_ref 0.1818
_reflns_Friedel_coverage 0.000
_reflns_number_gt 4024
_reflns_number_total 6102
_reflns_threshold_expression 'I > 2\s(I)'
_cod_data_source_file c9nj00131j2.cif
_cod_data_source_block zdy3
_cod_depositor_comments 'Adding full bibliography for 7058202--7058204.cif.'
_cod_database_code 7058204
_shelx_space_group_comment
;
The symmetry employed for this shelxl refinement is uniquely defined
by the following loop, which should always be used as a source of
symmetry information in preference to the above space-group names.
They are only intended as comments.
;
_shelx_estimated_absorpt_t_max 0.958
_shelx_estimated_absorpt_t_min 0.930
_olex2_refinement_description
;
1. Fixed Uiso
 At 1.2 times of:
  All C(H) groups, All C(H,H) groups, All N(H) groups
 At 1.5 times of:
  All C(H,H,H) groups, All O(H) groups
2. Restrained distances
 O10-C29 = C30-O9
 1.5 with sigma of 0.005
 O8-C28
 1.5 with sigma of 0.005
3. Uiso/Uaniso restraints and constraints
C30 \\sim O9 \\sim O10 \\sim C29 \\sim C28 \\sim O8: within 2A with sigma of
0.01 and sigma for terminal atoms of 0.02
Uanis(O9) \\sim Ueq: with sigma of 0.01 and sigma for terminal atoms of 0.02
Uanis(C30) \\sim Ueq, Uanis(C29) \\sim Ueq, Uanis(O10) \\sim Ueq, Uanis(O9)
\\sim Ueq: with sigma of 0.01 and sigma for terminal atoms of 0.02
Uanis(O8) \\sim Ueq, Uanis(C28) \\sim Ueq, Uanis(C30) \\sim Ueq, Uanis(O9)
\\sim Ueq, Uanis(O10) \\sim Ueq, Uanis(C29) \\sim Ueq: with sigma of 0.01 and
sigma for terminal atoms of 0.02
4. Others
 Fixed Sof: C30(0.33333) H30A(0.33333) H30B(0.33333) H30C(0.33333) O9(0.33333)
 H9(0.33333) O10(0.33333) H10(0.33333) C29(0.33333) H29A(0.33333) H29B(0.33333)
 H29C(0.33333) C28(0.33333) H28A(0.33333) H28B(0.33333) H28C(0.33333)
 O8(0.33333) H8(0.33333)
 Fixed X: C30(0.5748) O9(0.60044) O10(0.626161) C29(0.483469) C28(0.45585)
 O8(0.512589)
 Fixed Y: C30(0.463981) O9(0.338861) O10(0.518391) C29(0.53368) C28(0.44716)
 O8(0.321051)
 Fixed Z: C30(0.531469) O9(0.5334) O10(0.54817) C29(0.4987) C28(0.494529)
 O8(0.55708)
5.a Riding coordinates:
 C30(H30A,H30B,H30C), O9(H9), O10(H10), C29(H29A,H29B,H29C), C28(H28A,H28B,
 H28C), O8(H8)
5.b Ternary CH refined with riding coordinates:
 N1(H1), C5(H5)
5.c Secondary CH2 refined with riding coordinates:
 C7(H7A,H7B), C0AA(H0AA,H0AB), C13(H13A,H13B), C17(H17A,H17B), C25(H25A,H25B)
5.d Aromatic/amide H refined with riding coordinates:
 C4(H4), C6(H6), C14(H14), C16(H16), C18(H18), C19(H19), C22(H22), C24(H24)
5.e Idealised Me refined as rotating group:
 C20(H20A,H20B,H20C), C26(H26A,H26B,H26C), C27(H27A,H27B,H27C)
;
_shelx_shelxl_version_number 2016/6
_olex2_submission_special_instructions 'No special instructions were received'

loop_
_space_group_symop_operation_xyz
'x, y, z'
'-x, -y, -z'

loop_
_atom_site_label
_atom_site_type_symbol
_atom_site_fract_x
_atom_site_fract_y
_atom_site_fract_z
_atom_site_U_iso_or_equiv
_atom_site_adp_type
_atom_site_occupancy
_atom_site_site_symmetry_order
_atom_site_calc_flag
_atom_site_refinement_flags_posn
_atom_site_refinement_flags_adp
_atom_site_refinement_flags_occupancy
_atom_site_disorder_assembly
_atom_site_disorder_group
S1 S 0.86126(7) 0.34154(6) 0.12971(5) 0.0391(2) Uani 1 1 d . . . . .
N1 N 0.4703(2) 0.26290(17) 0.13676(14) 0.0330(4) Uani 1 1 d . . . . .
H1 H 0.583788 0.249189 0.158360 0.040 Uiso 1 1 calc R . . . .
O1 O 1.0268(2) 0.29280(18) 0.09614(14) 0.0512(5) Uani 1 1 d . . . . .
O2 O 0.7478(2) 0.42508(18) 0.05640(15) 0.0578(6) Uani 1 1 d . . . . .
O3 O 0.8308(3) 0.11080(19) -0.18391(15) 0.0618(6) Uani 1 1 d . . . . .
O4 O 0.2073(3) 0.0797(2) 0.56524(15) 0.0769(7) Uani 1 1 d . . . . .
C1 C 0.5901(3) 0.1714(2) 0.01545(17) 0.0340(5) Uani 1 1 d . . . . .
C2 C 0.3550(3) 0.1390(2) 0.28914(18) 0.0369(5) Uani 1 1 d . . . . .
C3 C 0.6167(3) 0.0542(2) 0.08457(17) 0.0340(5) Uani 1 1 d . . . . .
O5 O 0.7859(2) 0.24302(16) 0.19644(13) 0.0439(4) Uani 1 1 d . . . . .
C4 C 0.3184(3) 0.0268(3) 0.3505(2) 0.0478(7) Uani 1 1 d . . . . .
H4 H 0.326405 -0.039234 0.329989 0.057 Uiso 1 1 calc R . . . .
O6 O 0.6403(2) 0.30462(16) -0.13989(13) 0.0488(5) Uani 1 1 d . . . . .
O7 O 0.2270(3) -0.0816(2) 0.51164(16) 0.0753(7) Uani 1 1 d . . . . .
C5 C 0.4069(3) 0.1490(2) 0.18929(17) 0.0343(5) Uani 1 1 d . . . . .
H5 H 0.307190 0.153994 0.157576 0.041 Uiso 1 1 calc R . . . .
C6 C 0.7175(3) -0.0459(2) 0.06254(19) 0.0426(6) Uani 1 1 d . . . . .
H6 H 0.735692 -0.124965 0.108278 0.051 Uiso 1 1 calc R . . . .
C7 C 0.4834(3) 0.2845(2) 0.03398(17) 0.0377(6) Uani 1 1 d . . . . .
H7A H 0.532921 0.354937 0.001358 0.045 Uiso 1 1 calc R . . . .
H7B H 0.371454 0.304052 0.010069 0.045 Uiso 1 1 calc R . . . .
C1AA C 0.7651(3) 0.0854(3) -0.09429(19) 0.0427(6) Uani 1 1 d . . . . .
C2AA C 0.8915(3) 0.4316(2) 0.19363(19) 0.0403(6) Uani 1 1 d . . . . .
C0AA C 0.5437(3) 0.0369(2) 0.18183(18) 0.0410(6) Uani 1 1 d . . . . .
H0AA H 0.633964 0.020350 0.223465 0.049 Uiso 1 1 calc R . . . .
H0AB H 0.496167 -0.035517 0.203130 0.049 Uiso 1 1 calc R . . . .
C11 C 0.6629(3) 0.1873(2) -0.07367(18) 0.0386(6) Uani 1 1 d . . . . .
C12 C 0.3384(3) 0.2369(2) 0.32114(19) 0.0411(6) Uani 1 1 d . . . . .
C13 C 0.3618(3) 0.3746(2) 0.15482(19) 0.0407(6) Uani 1 1 d . . . . .
H13A H 0.245775 0.385214 0.140422 0.049 Uiso 1 1 calc R . . . .
H13B H 0.399255 0.448325 0.114941 0.049 Uiso 1 1 calc R . . . .
C14 C 0.7918(3) -0.0316(2) -0.0256(2) 0.0443(6) Uani 1 1 d . . . . .
H14 H 0.859392 -0.100212 -0.038648 0.053 Uiso 1 1 calc R . . . .
C15 C 0.2710(4) 0.0173(3) 0.4410(2) 0.0505(7) Uani 1 1 d . . . . .
C16 C 0.2891(4) 0.2239(3) 0.4144(2) 0.0536(7) Uani 1 1 d . . . . .
H16 H 0.277921 0.289302 0.436029 0.064 Uiso 1 1 calc R . . . .
C17 C 0.3726(3) 0.3583(2) 0.2559(2) 0.0458(6) Uani 1 1 d . . . . .
H17A H 0.291580 0.426201 0.269459 0.055 Uiso 1 1 calc R . . . .
H17B H 0.484456 0.362203 0.266949 0.055 Uiso 1 1 calc R . . . .
C18 C 0.9411(3) 0.5415(2) 0.1454(2) 0.0489(7) Uani 1 1 d . . . . .
H18 H 0.955708 0.567827 0.080416 0.059 Uiso 1 1 calc R . . . .
C19 C 0.8712(4) 0.3928(3) 0.2895(2) 0.0538(7) Uani 1 1 d . . . . .
H19 H 0.839368 0.318557 0.322310 0.065 Uiso 1 1 calc R . . . .
C20 C 0.9646(4) 0.0168(3) -0.2013(2) 0.0554(8) Uani 1 1 d . . . . .
H20A H 1.011009 0.049069 -0.263528 0.083 Uiso 1 1 calc GR . . . .
H20B H 0.922034 -0.053484 -0.195845 0.083 Uiso 1 1 calc GR . . . .
H20C H 1.050984 -0.008713 -0.156414 0.083 Uiso 1 1 calc GR . . . .
C21 C 0.2582(4) 0.1140(3) 0.4723(2) 0.0525(7) Uani 1 1 d . . . . .
C22 C 0.9687(4) 0.6118(3) 0.1946(3) 0.0617(9) Uani 1 1 d . . . . .
H22 H 1.002486 0.685256 0.161922 0.074 Uiso 1 1 calc R . . . .
C23 C 0.9474(4) 0.5757(3) 0.2901(3) 0.0688(9) Uani 1 1 d . . . . .
C24 C 0.8988(5) 0.4659(3) 0.3375(3) 0.0703(9) Uani 1 1 d . . . . .
H24 H 0.884102 0.440065 0.402411 0.084 Uiso 1 1 calc R . . . .
C25 C 0.2005(5) -0.0470(3) 0.5925(2) 0.0714(10) Uani 1 1 d . . . . .
H25A H 0.286846 -0.099586 0.637655 0.086 Uiso 1 1 calc R . . . .
H25B H 0.091271 -0.057533 0.621535 0.086 Uiso 1 1 calc R . . . .
C26 C 0.5197(5) 0.3327(3) -0.2074(3) 0.0804(11) Uani 1 1 d . . . . .
H26A H 0.519306 0.412934 -0.254145 0.121 Uiso 1 1 calc GR . . . .
H26B H 0.409941 0.333663 -0.177417 0.121 Uiso 1 1 calc GR . . . .
H26C H 0.547641 0.270642 -0.236570 0.121 Uiso 1 1 calc GR . . . .
C27 C 0.9781(7) 0.6534(5) 0.3433(4) 0.1161(17) Uani 1 1 d . . . . .
H27A H 1.091726 0.663546 0.330774 0.174 Uiso 1 1 calc GR . . . .
H27B H 0.961740 0.612154 0.409374 0.174 Uiso 1 1 calc GR . . . .
H27C H 0.900414 0.733582 0.323367 0.174 Uiso 1 1 calc GR . . . .
C30 C 0.574800 0.463981 0.531469 0.094(3) Uani 0.3333 1 d D U P A -2
H30A H 0.501770 0.521310 0.481620 0.141 Uiso 0.3333 1 d R . P A -2
H30B H 0.682250 0.484960 0.522070 0.141 Uiso 0.3333 1 d R . P A -2
H30C H 0.525020 0.468780 0.590470 0.141 Uiso 0.3333 1 d R . P A -2
O9 O 0.600440 0.338861 0.533400 0.133(4) Uani 0.3333 1 d D U P A -2
H9 H 0.709440 0.289990 0.557230 0.199 Uiso 0.3333 1 d R . P A -2
O10 O 0.626161 0.518391 0.548170 0.116(3) Uani 0.3333 1 d D U P B -1
H10 H 0.685020 0.432150 0.569790 0.173 Uiso 0.3333 1 d R . P B -1
C29 C 0.483469 0.533680 0.498700 0.130(5) Uani 0.3333 1 d D U P B -1
H29A H 0.517130 0.499200 0.449660 0.195 Uiso 0.3333 1 d R . P B -1
H29B H 0.431750 0.620900 0.471730 0.195 Uiso 0.3333 1 d R . P B -1
H29C H 0.404130 0.492010 0.540850 0.195 Uiso 0.3333 1 d R . P B -1
C28 C 0.455850 0.447160 0.494529 0.146(5) Uani 0.3333 1 d D U P C -3
H28A H 0.462890 0.454220 0.429750 0.219 Uiso 0.3333 1 d R . P C -3
H28B H 0.520450 0.498740 0.503070 0.219 Uiso 0.3333 1 d R . P C -3
H28C H 0.340030 0.473640 0.512540 0.219 Uiso 0.3333 1 d R . P C -3
O8 O 0.512589 0.321051 0.557080 0.157(4) Uani 0.3333 1 d D U P C -3
H8 H 0.601230 0.316110 0.594780 0.235 Uiso 0.3333 1 d R . P C -3

loop_
_atom_site_aniso_label
_atom_site_aniso_U_11
_atom_site_aniso_U_22
_atom_site_aniso_U_33
_atom_site_aniso_U_23
_atom_site_aniso_U_13
_atom_site_aniso_U_12
S1 0.0317(3) 0.0374(3) 0.0413(4) -0.0069(3) -0.0003(3) -0.0068(2)
N1 0.0284(9) 0.0311(10) 0.0355(11) -0.0085(9) 0.0000(8) -0.0051(8)
O1 0.0380(10) 0.0557(12) 0.0618(13) -0.0267(11) 0.0097(9) -0.0105(9)
O2 0.0537(12) 0.0512(12) 0.0542(13) -0.0002(10) -0.0168(10) -0.0080(9)
O3 0.0676(13) 0.0537(12) 0.0491(13) -0.0183(11) 0.0210(10) 0.0004(10)
O4 0.117(2) 0.0665(15) 0.0406(13) -0.0183(12) 0.0223(12) -0.0215(14)
C1 0.0277(11) 0.0340(12) 0.0386(14) -0.0112(11) -0.0011(10) -0.0064(9)
C2 0.0322(12) 0.0378(13) 0.0360(14) -0.0085(11) 0.0009(10) -0.0076(10)
C3 0.0304(12) 0.0333(12) 0.0384(14) -0.0136(11) -0.0011(10) -0.0060(9)
O5 0.0404(10) 0.0408(10) 0.0463(11) -0.0071(9) -0.0002(8) -0.0145(8)
C4 0.0580(17) 0.0434(15) 0.0419(16) -0.0141(13) 0.0065(13) -0.0166(13)
O6 0.0578(11) 0.0385(10) 0.0415(11) -0.0054(9) 0.0070(9) -0.0132(9)
O7 0.119(2) 0.0570(14) 0.0439(13) -0.0116(11) 0.0274(13) -0.0336(13)
C5 0.0314(12) 0.0324(12) 0.0376(14) -0.0102(11) 0.0015(10) -0.0089(9)
C6 0.0480(15) 0.0317(13) 0.0431(15) -0.0092(12) -0.0022(12) -0.0064(11)
C7 0.0371(12) 0.0332(13) 0.0352(14) -0.0072(11) 0.0018(10) -0.0036(10)
C1AA 0.0387(13) 0.0466(15) 0.0432(15) -0.0190(13) 0.0079(11) -0.0100(11)
C2AA 0.0298(12) 0.0352(13) 0.0485(16) -0.0100(12) 0.0023(11) -0.0037(10)
C0AA 0.0469(14) 0.0311(13) 0.0394(15) -0.0078(11) 0.0005(11) -0.0073(11)
C11 0.0364(12) 0.0344(13) 0.0420(15) -0.0113(12) 0.0028(11) -0.0080(10)
C12 0.0384(13) 0.0402(14) 0.0417(15) -0.0153(12) 0.0019(11) -0.0041(11)
C13 0.0379(13) 0.0291(12) 0.0483(16) -0.0129(12) 0.0073(11) -0.0015(10)
C14 0.0419(14) 0.0392(14) 0.0507(17) -0.0219(13) 0.0004(12) 0.0000(11)
C15 0.0585(17) 0.0462(16) 0.0389(16) -0.0068(13) 0.0063(13) -0.0143(13)
C16 0.0676(19) 0.0485(17) 0.0449(17) -0.0207(15) 0.0047(14) -0.0107(14)
C17 0.0494(15) 0.0390(14) 0.0489(17) -0.0189(13) 0.0076(12) -0.0092(12)
C18 0.0394(14) 0.0379(14) 0.0606(19) -0.0119(14) 0.0067(12) -0.0055(11)
C19 0.0638(18) 0.0454(16) 0.0511(18) -0.0127(14) 0.0034(14) -0.0197(14)
C20 0.0480(16) 0.0625(19) 0.061(2) -0.0348(17) 0.0167(14) -0.0115(14)
C21 0.0611(17) 0.0544(18) 0.0372(16) -0.0155(14) 0.0057(13) -0.0096(14)
C22 0.0465(16) 0.0391(16) 0.096(3) -0.0210(18) 0.0080(16) -0.0117(13)
C23 0.065(2) 0.063(2) 0.090(3) -0.038(2) 0.0087(19) -0.0234(17)
C24 0.088(2) 0.069(2) 0.061(2) -0.0270(19) 0.0068(18) -0.0285(19)
C25 0.095(3) 0.068(2) 0.0410(18) -0.0117(17) 0.0155(17) -0.0197(19)
C26 0.092(3) 0.062(2) 0.073(3) -0.0011(19) -0.028(2) -0.0150(19)
C27 0.153(4) 0.107(4) 0.132(4) -0.074(4) 0.014(3) -0.064(3)
C30 0.111(7) 0.090(6) 0.111(7) -0.044(6) -0.028(6) -0.049(6)
O9 0.129(7) 0.099(6) 0.175(8) -0.056(6) 0.038(6) -0.041(5)
O10 0.153(8) 0.079(5) 0.116(7) -0.041(5) -0.021(6) -0.012(5)
C29 0.128(9) 0.103(9) 0.156(9) -0.042(8) 0.039(8) -0.047(8)
C28 0.161(10) 0.115(8) 0.171(9) -0.064(8) 0.004(8) -0.031(8)
O8 0.187(9) 0.122(7) 0.175(8) -0.068(7) -0.041(7) -0.019(7)

loop_
_atom_type_symbol
_atom_type_description
_atom_type_scat_dispersion_real
_atom_type_scat_dispersion_imag
_atom_type_scat_source
C C 0.0033 0.0016 'International Tables Vol C Tables 4.2.6.8 and 6.1.1.4'
H H 0.0000 0.0000 'International Tables Vol C Tables 4.2.6.8 and 6.1.1.4'
N N 0.0061 0.0033 'International Tables Vol C Tables 4.2.6.8 and 6.1.1.4'
O O 0.0106 0.0060 'International Tables Vol C Tables 4.2.6.8 and 6.1.1.4'
S S 0.1246 0.1234 'International Tables Vol C Tables 4.2.6.8 and 6.1.1.4'

loop_
_geom_angle_atom_site_label_1
_geom_angle_atom_site_label_2
_geom_angle_atom_site_label_3
_geom_angle
O1 S1 O5 112.37(11)
O1 S1 C2AA 105.89(11)
O2 S1 O1 113.98(13)
O2 S1 O5 111.87(11)
O2 S1 C2AA 105.89(12)
O5 S1 C2AA 106.11(12)
C5 N1 H1 108.0
C5 N1 C7 110.48(18)
C7 N1 H1 108.0
C13 N1 H1 108.0
C13 N1 C5 111.79(18)
C13 N1 C7 110.43(18)
C1AA O3 C20 116.9(2)
C21 O4 C25 105.7(2)
C3 C1 C7 121.6(2)
C3 C1 C11 120.5(2)
C11 C1 C7 117.8(2)
C4 C2 C5 118.0(2)
C12 C2 C4 119.7(2)
C12 C2 C5 122.4(2)
C1 C3 C0AA 120.9(2)
C6 C3 C1 118.5(2)
C6 C3 C0AA 120.6(2)
C2 C4 H4 120.9
C15 C4 C2 118.2(3)
C15 C4 H4 120.9
C11 O6 C26 114.8(2)
C15 O7 C25 105.3(2)
N1 C5 C2 112.31(19)
N1 C5 H5 107.9
N1 C5 C0AA 107.55(19)
C2 C5 H5 107.9
C2 C5 C0AA 113.1(2)
C0AA C5 H5 107.9
C3 C6 H6 119.1
C14 C6 C3 121.7(2)
C14 C6 H6 119.1
N1 C7 C1 110.69(19)
N1 C7 H7A 109.5
N1 C7 H7B 109.5
C1 C7 H7A 109.5
C1 C7 H7B 109.5
H7A C7 H7B 108.1
O3 C1AA C11 115.6(2)
O3 C1AA C14 124.9(2)
C14 C1AA C11 119.5(2)
C18 C2AA S1 118.8(2)
C19 C2AA S1 121.2(2)
C19 C2AA C18 120.0(3)
C3 C0AA C5 113.8(2)
C3 C0AA H0AA 108.8
C3 C0AA H0AB 108.8
C5 C0AA H0AA 108.8
C5 C0AA H0AB 108.8
H0AA C0AA H0AB 107.7
C1 C11 C1AA 120.1(2)
O6 C11 C1 119.6(2)
O6 C11 C1AA 120.2(2)
C2 C12 C16 120.5(3)
C2 C12 C17 120.3(2)
C16 C12 C17 119.2(2)
N1 C13 H13A 109.8
N1 C13 H13B 109.8
N1 C13 C17 109.2(2)
H13A C13 H13B 108.3
C17 C13 H13A 109.8
C17 C13 H13B 109.8
C6 C14 C1AA 119.6(2)
C6 C14 H14 120.2
C1AA C14 H14 120.2
C4 C15 O7 128.0(3)
C4 C15 C21 121.6(3)
O7 C15 C21 110.4(3)
C12 C16 H16 120.7
C21 C16 C12 118.5(3)
C21 C16 H16 120.7
C12 C17 H17A 109.1
C12 C17 H17B 109.1
C13 C17 C12 112.3(2)
C13 C17 H17A 109.1
C13 C17 H17B 109.1
H17A C17 H17B 107.9
C2AA C18 H18 120.3
C22 C18 C2AA 119.5(3)
C22 C18 H18 120.3
C2AA C19 H19 120.3
C2AA C19 C24 119.4(3)
C24 C19 H19 120.3
O3 C20 H20A 109.5
O3 C20 H20B 109.5
O3 C20 H20C 109.5
H20A C20 H20B 109.5
H20A C20 H20C 109.5
H20B C20 H20C 109.5
C15 C21 O4 109.4(3)
C16 C21 O4 129.2(3)
C16 C21 C15 121.5(3)
C18 C22 H22 119.2
C23 C22 C18 121.6(3)
C23 C22 H22 119.2
C22 C23 C24 118.4(3)
C22 C23 C27 121.1(4)
C24 C23 C27 120.5(4)
C19 C24 H24 119.4
C23 C24 C19 121.2(3)
C23 C24 H24 119.4
O4 C25 H25A 109.9
O4 C25 H25B 109.9
O7 C25 O4 108.7(3)
O7 C25 H25A 109.9
O7 C25 H25B 109.9
H25A C25 H25B 108.3
O6 C26 H26A 109.5
O6 C26 H26B 109.5
O6 C26 H26C 109.5
H26A C26 H26B 109.5
H26A C26 H26C 109.5
H26B C26 H26C 109.5
C23 C27 H27A 109.5
C23 C27 H27B 109.5
C23 C27 H27C 109.5
H27A C27 H27B 109.5
H27A C27 H27C 109.5
H27B C27 H27C 109.5
H30A C30 H30B 109.5
H30A C30 H30C 109.5
H30B C30 H30C 109.5
O9 C30 H30A 110.7
O9 C30 H30B 108.7
O9 C30 H30C 109.0
C30 O9 H9 110.7
C29 O10 H10 109.4
O10 C29 H29A 109.7
O10 C29 H29B 109.0
O10 C29 H29C 109.7
H29A C29 H29B 109.5
H29A C29 H29C 109.5
H29B C29 H29C 109.5
H28A C28 H28B 109.5
H28A C28 H28C 109.5
H28B C28 H28C 109.5
O8 C28 H28A 113.0
O8 C28 H28B 109.8
O8 C28 H28C 105.6
C28 O8 H8 109.7

loop_
_geom_bond_atom_site_label_1
_geom_bond_atom_site_label_2
_geom_bond_distance
S1 O1 1.4422(18)
S1 O2 1.4370(19)
S1 O5 1.4675(19)
S1 C2AA 1.768(3)
N1 H1 0.9800
N1 C5 1.492(3)
N1 C7 1.494(3)
N1 C13 1.487(3)
O3 C1AA 1.367(3)
O3 C20 1.422(3)
O4 C21 1.373(4)
O4 C25 1.422(4)
C1 C3 1.387(3)
C1 C7 1.499(3)
C1 C11 1.388(3)
C2 C4 1.407(4)
C2 C5 1.506(3)
C2 C12 1.388(3)
C3 C6 1.385(3)
C3 C0AA 1.498(4)
C4 H4 0.9300
C4 C15 1.364(4)
O6 C11 1.371(3)
O6 C26 1.408(4)
O7 C15 1.372(4)
O7 C25 1.416(4)
C5 H5 0.9800
C5 C0AA 1.528(3)
C6 H6 0.9300
C6 C14 1.382(4)
C7 H7A 0.9700
C7 H7B 0.9700
C1AA C11 1.395(3)
C1AA C14 1.383(4)
C2AA C18 1.385(4)
C2AA C19 1.372(4)
C0AA H0AA 0.9700
C0AA H0AB 0.9700
C12 C16 1.398(4)
C12 C17 1.500(4)
C13 H13A 0.9700
C13 H13B 0.9700
C13 C17 1.499(4)
C14 H14 0.9300
C15 C21 1.373(4)
C16 H16 0.9300
C16 C21 1.353(4)
C17 H17A 0.9700
C17 H17B 0.9700
C18 H18 0.9300
C18 C22 1.384(4)
C19 H19 0.9300
C19 C24 1.398(4)
C20 H20A 0.9600
C20 H20B 0.9600
C20 H20C 0.9600
C22 H22 0.9300
C22 C23 1.369(5)
C23 C24 1.379(5)
C23 C27 1.515(5)
C24 H24 0.9300
C25 H25A 0.9700
C25 H25B 0.9700
C26 H26A 0.9600
C26 H26B 0.9600
C26 H26C 0.9600
C27 H27A 0.9600
C27 H27B 0.9600
C27 H27C 0.9600
C30 H30A 0.9600
C30 H30B 0.9600
C30 H30C 0.9601
C30 O9 1.43430(13)
O9 H9 0.9600
O10 H10 0.9600
O10 C29 1.40840(10)
C29 H29A 0.9601
C29 H29B 0.9599
C29 H29C 0.9600
C28 H28A 0.9600
C28 H28B 0.9600
C28 H28C 0.9600
C28 O8 1.43854(18)
O8 H8 0.9601

loop_
_geom_torsion_atom_site_label_1
_geom_torsion_atom_site_label_2
_geom_torsion_atom_site_label_3
_geom_torsion_atom_site_label_4
_geom_torsion
S1 C2AA C18 C22 -178.66(19)
S1 C2AA C19 C24 179.0(2)
N1 C5 C0AA C3 -46.0(3)
N1 C13 C17 C12 -51.9(3)
O1 S1 C2AA C18 68.7(2)
O1 S1 C2AA C19 -109.6(2)
O2 S1 C2AA C18 -52.7(2)
O2 S1 C2AA C19 129.1(2)
O3 C1AA C11 C1 180.0(2)
O3 C1AA C11 O6 -3.1(3)
O3 C1AA C14 C6 -179.5(2)
C1 C3 C6 C14 0.4(4)
C1 C3 C0AA C5 14.7(3)
C2 C4 C15 O7 178.8(3)
C2 C4 C15 C21 0.2(4)
C2 C5 C0AA C3 -170.6(2)
C2 C12 C16 C21 0.0(4)
C2 C12 C17 C13 20.6(3)
C3 C1 C7 N1 21.4(3)
C3 C1 C11 O6 -177.5(2)
C3 C1 C11 C1AA -0.5(4)
C3 C6 C14 C1AA -0.3(4)
O5 S1 C2AA C18 -171.74(18)
O5 S1 C2AA C19 10.1(2)
C4 C2 C5 N1 -170.1(2)
C4 C2 C5 C0AA -48.1(3)
C4 C2 C12 C16 1.4(4)
C4 C2 C12 C17 -178.5(2)
C4 C15 C21 O4 179.6(3)
C4 C15 C21 C16 1.2(5)
O7 C15 C21 O4 0.8(3)
O7 C15 C21 C16 -177.6(3)
C5 N1 C7 C1 -54.8(2)
C5 N1 C13 C17 65.3(3)
C5 C2 C4 C15 -179.9(2)
C5 C2 C12 C16 179.7(2)
C5 C2 C12 C17 -0.1(3)
C6 C3 C0AA C5 -167.6(2)
C7 N1 C5 C2 -167.26(18)
C7 N1 C5 C0AA 67.6(2)
C7 N1 C13 C17 -171.2(2)
C7 C1 C3 C6 -179.7(2)
C7 C1 C3 C0AA -1.9(3)
C7 C1 C11 O6 2.2(3)
C7 C1 C11 C1AA 179.2(2)
C2AA C18 C22 C23 -0.3(4)
C2AA C19 C24 C23 -0.6(5)
C0AA C3 C6 C14 -177.4(2)
C11 C1 C3 C6 0.1(3)
C11 C1 C3 C0AA 177.8(2)
C11 C1 C7 N1 -158.3(2)
C11 C1AA C14 C6 -0.2(4)
C12 C2 C4 C15 -1.4(4)
C12 C2 C5 N1 11.5(3)
C12 C2 C5 C0AA 133.5(2)
C12 C16 C21 O4 -179.3(3)
C12 C16 C21 C15 -1.3(4)
C13 N1 C5 C2 -43.9(2)
C13 N1 C5 C0AA -168.96(19)
C13 N1 C7 C1 -178.99(19)
C14 C1AA C11 C1 0.6(4)
C14 C1AA C11 O6 177.5(2)
C15 O7 C25 O4 7.8(4)
C16 C12 C17 C13 -159.2(2)
C17 C12 C16 C21 179.8(2)
C18 C2AA C19 C24 0.9(4)
C18 C22 C23 C24 0.6(5)
C18 C22 C23 C27 180.0(3)
C19 C2AA C18 C22 -0.4(4)
C20 O3 C1AA C11 165.9(2)
C20 O3 C1AA C14 -14.8(4)
C21 O4 C25 O7 -7.4(4)
C22 C23 C24 C19 -0.2(5)
C25 O4 C21 C15 4.1(4)
C25 O4 C21 C16 -177.7(3)
C25 O7 C15 C4 176.0(3)
C25 O7 C15 C21 -5.3(3)
C26 O6 C11 C1 -102.3(3)
C26 O6 C11 C1AA 80.7(3)
C27 C23 C24 C19 -179.5(3)
